data_4116084
loop_
_publ_author_name
'Natalia V. Kaminskaia'
'Bernhard Spingler'
'Stephen J. Lippard'

_publ_section_title
;
 Hydrolysis of \b-Lactam Antibiotics Catalyzed by Dinuclear Zinc(II)
 Complexes: Functional Mimics of Metallo-\b-lactamases
;
_journal_name_full 'Journal of the American Chemical Society'
_journal_page_first 6411
_journal_page_last 6422
_journal_paper_doi 10.1021/ja993704l
_journal_volume 122
_journal_year 2000
_chemical_formula_sum 'C20 H28 Br N7 O10 Zn2'
_chemical_formula_weight 737.14
_chemical_name_systematic
; 
 ? 
;
_space_group_IT_number 14
_symmetry_cell_setting monoclinic
_symmetry_space_group_name_Hall '-P 2ybc'
_symmetry_space_group_name_H-M 'P 1 21/c 1'
_atom_sites_solution_hydrogens geom
_atom_sites_solution_primary direct
_atom_sites_solution_secondary difmap
_audit_creation_method SHELXL-97
_cell_angle_alpha 90.00
_cell_angle_beta 97.5830(10)
_cell_angle_gamma 90.00
_cell_formula_units_Z 4
_cell_length_a 8.64890(10)
_cell_length_b 17.2821(2)
_cell_length_c 19.5061(5)
_cell_measurement_temperature 188(2)
_cell_volume 2890.10(9)
_computing_cell_refinement 'Bruker SMART'
_computing_data_collection 'Bruker SMART'
_computing_data_reduction 'Bruker SHELXTL'
_computing_molecular_graphics 'Bruker SHELXTL'
_computing_publication_material 'Bruker SHELXTL'
_computing_structure_refinement 'SHELXL-97 (Sheldrick, 1997)'
_computing_structure_solution 'SHELXS-97 (Sheldrick, 1990)'
_diffrn_ambient_temperature 188(2)
_diffrn_measured_fraction_theta_full 0.931
_diffrn_measured_fraction_theta_max 0.931
_diffrn_measurement_device_type 'CCD area detector'
_diffrn_measurement_method 'phi and omega scans'
_diffrn_radiation_monochromator graphite
_diffrn_radiation_source 'fine-focus sealed tube'
_diffrn_radiation_type MoK\a
_diffrn_radiation_wavelength 0.71073
_diffrn_reflns_av_R_equivalents 0.0210
_diffrn_reflns_av_sigmaI/netI 0.0233
_diffrn_reflns_limit_h_max 11
_diffrn_reflns_limit_h_min -10
_diffrn_reflns_limit_k_max 17
_diffrn_reflns_limit_k_min -22
_diffrn_reflns_limit_l_max 25
_diffrn_reflns_limit_l_min -24
_diffrn_reflns_number 17769
_diffrn_reflns_theta_full 28.21
_diffrn_reflns_theta_max 28.21
_diffrn_reflns_theta_min 1.58
_exptl_absorpt_coefficient_mu 3.104
_exptl_absorpt_correction_T_max 1.000000
_exptl_absorpt_correction_T_min 0.804362
_exptl_absorpt_correction_type SADABS
_exptl_crystal_colour colorless
_exptl_crystal_density_diffrn 1.694
_exptl_crystal_description cube
_exptl_crystal_F_000 1488
_exptl_crystal_size_max 0.2
_exptl_crystal_size_mid 0.2
_exptl_crystal_size_min 0.2
_refine_diff_density_max 0.531
_refine_diff_density_min -0.863
_refine_diff_density_rms 0.089
_refine_ls_extinction_method none
_refine_ls_goodness_of_fit_ref 1.190
_refine_ls_hydrogen_treatment mixed
_refine_ls_matrix_type full
_refine_ls_number_parameters 418
_refine_ls_number_reflns 6646
_refine_ls_number_restraints 0
_refine_ls_restrained_S_all 1.190
_refine_ls_R_factor_all 0.0459
_refine_ls_R_factor_gt 0.0381
_refine_ls_shift/su_max 0.013
_refine_ls_shift/su_mean 0.001
_refine_ls_structure_factor_coef Fsqd
_refine_ls_weighting_details 'calc w=1/[\s^2^(Fo^2^)+(0.1000P)^2^+0.0000P] where P=(Fo^2^+2Fc^2^)/3'
_refine_ls_weighting_scheme calc
_refine_ls_wR_factor_gt 0.1384
_refine_ls_wR_factor_ref 0.1453
_reflns_number_gt 5790
_reflns_number_total 6646
_reflns_threshold_expression >2sigma(I)
_cod_data_source_file ja993704l_3.cif
_cod_data_source_block '[Zn2L2(NO3)2]'
_cod_database_code 4116084

loop_
_symmetry_equiv_pos_as_xyz
'x, y, z'
'-x, y+1/2, -z+1/2'
'-x, -y, -z'
'x, -y-1/2, z-1/2'

loop_
_atom_site_label
_atom_site_type_symbol
_atom_site_fract_x
_atom_site_fract_y
_atom_site_fract_z
_atom_site_U_iso_or_equiv
_atom_site_adp_type
_atom_site_occupancy
_atom_site_symmetry_multiplicity
_atom_site_calc_flag
_atom_site_refinement_flags
_atom_site_disorder_assembly
_atom_site_disorder_group
Zn1 Zn 0.08599(4) 0.63623(2) 0.093046(17) 0.03226(12) Uani 1 1 d . . .
Zn2 Zn 0.11879(4) 0.810555(19) 0.016087(17) 0.02941(12) Uani 1 1 d . . .
Br1 Br -0.52476(4) 0.67303(3) -0.21095(2) 0.05417(14) Uani 1 1 d . . .
N1 N 0.1755(3) 0.57090(17) 0.17941(14) 0.0408(6) Uani 1 1 d . . .
N2 N -0.1362(3) 0.59117(15) 0.08242(12) 0.0320(5) Uani 1 1 d . . .
H2B H -0.1383 0.5502 0.0514 0.038 Uiso 1 1 calc R . .
N3 N 0.1252(4) 0.81690(19) -0.09264(14) 0.0462(7) Uani 1 1 d . A .
N5 N 0.2773(3) 0.57277(17) 0.01212(15) 0.0421(6) Uani 1 1 d . . .
N6 N 0.3469(3) 0.84971(19) 0.02793(15) 0.0433(6) Uani 1 1 d . A .
N7 N 0.0911(3) 0.77248(16) 0.17808(13) 0.0357(6) Uani 1 1 d . . .
O1 O 0.0280(2) 0.70782(13) 0.01078(10) 0.0333(4) Uani 1 1 d . A .
O2 O 0.1481(3) 0.54211(14) 0.01809(12) 0.0420(5) Uani 1 1 d . . .
O3 O 0.3572(4) 0.5490(2) -0.0312(2) 0.0826(12) Uani 1 1 d . . .
O4 O 0.3220(3) 0.62884(14) 0.05152(13) 0.0445(6) Uani 1 1 d . . .
O7 O 0.1776(3) 0.74560(14) 0.13381(12) 0.0410(5) Uani 1 1 d . . .
O6 O 0.1269(4) 0.83249(16) 0.20881(14) 0.0532(7) Uani 1 1 d . . .
O12 O -0.1844(5) 0.8603(3) -0.0117(3) 0.076(2) Uani 0.712(10) 1 d P A 1
O10 O 0.0127(5) 0.8948(2) 0.0612(2) 0.0450(12) Uani 0.712(10) 1 d P A 1
O10A O 0.009(2) 0.9449(15) 0.0323(15) 0.146(11) Uani 0.288(10) 1 d P A 2
O12A O -0.0883(19) 0.8404(6) 0.0485(7) 0.084(6) Uani 0.288(10) 1 d P A 2
C1 C 0.3216(4) 0.5863(2) 0.20770(19) 0.0498(8) Uani 1 1 d . . .
H1A H 0.3737 0.6294 0.1910 0.060 Uiso 1 1 calc R . .
C2 C 0.4001(5) 0.5420(3) 0.2602(2) 0.0619(11) Uani 1 1 d . . .
H2A H 0.5051 0.5534 0.2783 0.074 Uiso 1 1 calc R . .
C3 C 0.3229(6) 0.4815(3) 0.2855(2) 0.0637(12) Uani 1 1 d . . .
H3A H 0.3741 0.4503 0.3218 0.076 Uiso 1 1 calc R . .
C4 C 0.1705(6) 0.4656(2) 0.25846(18) 0.0533(10) Uani 1 1 d . . .
H4A H 0.1155 0.4245 0.2768 0.064 Uiso 1 1 calc R . .
C5 C 0.0975(4) 0.5106(2) 0.20386(16) 0.0426(7) Uani 1 1 d . . .
C6 C -0.0649(5) 0.4911(2) 0.17206(18) 0.0501(9) Uani 1 1 d . . .
H6A H -0.1142 0.4600 0.2059 0.060 Uiso 1 1 calc R . .
H6B H -0.0578 0.4578 0.1313 0.060 Uiso 1 1 calc R . .
C7 C -0.1731(4) 0.5583(2) 0.14911(16) 0.0421(7) Uani 1 1 d . . .
H7A H -0.2826 0.5401 0.1434 0.051 Uiso 1 1 calc R . .
H7B H -0.1616 0.5990 0.1851 0.051 Uiso 1 1 calc R . .
C8 C -0.2545(3) 0.64800(19) 0.05201(16) 0.0337(6) Uani 1 1 d . . .
H8A H -0.2439 0.6962 0.0797 0.040 Uiso 1 1 calc R . .
H8B H -0.3601 0.6268 0.0541 0.040 Uiso 1 1 calc R . .
C9 C -0.2366(3) 0.66664(16) -0.02258(15) 0.0297(5) Uani 1 1 d . A .
C10 C -0.3614(3) 0.65753(18) -0.07521(17) 0.0347(6) Uani 1 1 d . . .
H10B H -0.4573 0.6366 -0.0649 0.042 Uiso 1 1 calc R . .
C11 C -0.3457(4) 0.67877(19) -0.14189(17) 0.0377(7) Uani 1 1 d . . .
C12 C -0.2050(4) 0.70564(19) -0.15991(16) 0.0366(6) Uani 1 1 d . . .
H12A H -0.1955 0.7189 -0.2064 0.044 Uiso 1 1 calc R . .
C13 C -0.0941(3) 0.69557(16) -0.03956(14) 0.0274(5) Uani 1 1 d . . .
C14 C -0.0777(3) 0.71270(17) -0.10809(15) 0.0305(6) Uani 1 1 d . A .
C15 C 0.0806(4) 0.7393(2) -0.12378(16) 0.0422(7) Uani 1 1 d . . .
H15A H 0.1602 0.7007 -0.1056 0.051 Uiso 1 1 calc R A .
H15B H 0.0794 0.7422 -0.1745 0.051 Uiso 1 1 calc R . .
C16 C 0.0246(7) 0.8768(3) -0.1298(2) 0.0815(18) Uani 1 1 d . . .
H16A H 0.0295 0.8726 -0.1795 0.122 Uiso 1 1 calc R A .
H16B H 0.0608 0.9281 -0.1136 0.122 Uiso 1 1 calc R . .
H16C H -0.0833 0.8693 -0.1209 0.122 Uiso 1 1 calc R . .
N8 N -0.1218(4) 0.90139(18) 0.04306(17) 0.0485(7) Uani 1 1 d . . .
O11 O -0.2141(4) 0.94403(17) 0.06839(17) 0.0612(8) Uani 1 1 d . A .
O5 O -0.0245(4) 0.73316(19) 0.18770(15) 0.0595(7) Uani 1 1 d . . .
C18A C 0.3929(11) 0.8212(6) -0.0445(5) 0.047(3) Uani 0.402(14) 1 d P A 3
C19A C 0.3701(12) 0.9257(5) 0.0431(9) 0.044(3) Uani 0.402(14) 1 d P A 3
C17A C 0.2653(18) 0.8549(9) -0.1030(6) 0.051(3) Uani 0.402(14) 1 d P A 3
C20A C 0.479(3) 0.8007(15) 0.0781(13) 0.077(8) Uani 0.402(14) 1 d P A 3
C17B C 0.3054(9) 0.8203(5) -0.0944(4) 0.0379(17) Uani 0.598(14) 1 d P A 4
C18B C 0.3724(7) 0.8798(4) -0.0421(3) 0.043(2) Uani 0.598(14) 1 d P A 4
C20B C 0.4602(11) 0.7987(7) 0.0602(7) 0.039(2) Uani 0.598(14) 1 d P A 4
C19B C 0.3529(9) 0.9258(5) 0.0777(5) 0.0455(18) Uani 0.598(14) 1 d P A 4

loop_
_atom_site_aniso_label
_atom_site_aniso_U_11
_atom_site_aniso_U_22
_atom_site_aniso_U_33
_atom_site_aniso_U_23
_atom_site_aniso_U_13
_atom_site_aniso_U_12
Zn1 0.0303(2) 0.0349(2) 0.03129(19) 0.00542(13) 0.00295(14) -0.00215(13)
Zn2 0.02638(19) 0.0302(2) 0.03193(19) -0.00487(12) 0.00488(13) -0.00319(12)
Br1 0.0391(2) 0.0717(3) 0.0465(2) -0.01313(17) -0.01377(16) 0.00529(16)
N1 0.0447(15) 0.0433(15) 0.0332(13) 0.0041(11) 0.0010(11) 0.0044(12)
N2 0.0363(13) 0.0320(12) 0.0292(11) 0.0028(9) 0.0094(10) -0.0030(10)
N3 0.0508(17) 0.0579(19) 0.0295(13) 0.0039(12) 0.0040(12) -0.0260(14)
N5 0.0364(14) 0.0420(15) 0.0498(15) -0.0076(12) 0.0132(12) -0.0101(12)
N6 0.0328(14) 0.0530(17) 0.0434(15) 0.0066(13) 0.0024(11) -0.0110(12)
N7 0.0384(14) 0.0413(14) 0.0257(11) -0.0024(10) -0.0012(10) 0.0026(11)
O1 0.0303(10) 0.0359(11) 0.0316(10) 0.0066(8) -0.0035(8) -0.0092(8)
O2 0.0363(11) 0.0418(12) 0.0507(13) -0.0070(10) 0.0160(10) -0.0101(9)
O3 0.0605(18) 0.092(3) 0.106(3) -0.055(2) 0.0524(19) -0.0370(17)
O4 0.0405(12) 0.0386(12) 0.0532(14) -0.0100(10) 0.0017(10) -0.0081(10)
O7 0.0399(12) 0.0440(13) 0.0395(11) -0.0038(10) 0.0070(9) 0.0057(10)
O6 0.0653(17) 0.0466(14) 0.0461(14) -0.0173(11) 0.0015(12) -0.0029(12)
O12 0.053(3) 0.073(3) 0.097(4) -0.041(3) -0.005(2) 0.012(2)
O10 0.039(2) 0.041(2) 0.054(2) -0.0135(17) 0.0014(15) 0.0084(17)
O10A 0.099(13) 0.13(2) 0.22(3) -0.052(18) 0.086(16) -0.053(13)
O12A 0.138(14) 0.039(6) 0.079(9) 0.012(5) 0.034(9) 0.042(7)
C1 0.0472(19) 0.057(2) 0.0443(18) 0.0049(16) 0.0013(15) 0.0119(16)
C2 0.056(2) 0.082(3) 0.0447(19) 0.004(2) -0.0047(17) 0.026(2)
C3 0.082(3) 0.067(3) 0.0396(18) 0.0092(18) 0.0013(19) 0.036(2)
C4 0.081(3) 0.0425(19) 0.0369(17) 0.0066(15) 0.0094(17) 0.0185(18)
C5 0.062(2) 0.0362(16) 0.0307(14) -0.0002(12) 0.0084(14) 0.0104(15)
C6 0.073(3) 0.0396(18) 0.0375(16) 0.0063(14) 0.0080(16) -0.0108(17)
C7 0.0484(18) 0.0454(18) 0.0346(15) 0.0032(13) 0.0127(13) -0.0133(15)
C8 0.0252(13) 0.0406(16) 0.0365(15) -0.0032(12) 0.0079(11) -0.0025(11)
C9 0.0251(13) 0.0306(13) 0.0327(14) -0.0011(11) 0.0016(11) -0.0008(10)
C10 0.0268(13) 0.0326(14) 0.0439(16) -0.0043(12) 0.0023(12) -0.0009(11)
C11 0.0311(15) 0.0407(16) 0.0380(16) -0.0105(12) -0.0079(12) 0.0056(12)
C12 0.0435(17) 0.0375(15) 0.0275(13) -0.0050(12) -0.0002(12) 0.0013(13)
C13 0.0263(13) 0.0260(13) 0.0295(13) -0.0020(10) 0.0018(10) 0.0007(10)
C14 0.0326(14) 0.0309(14) 0.0282(13) -0.0043(11) 0.0049(11) -0.0015(11)
C15 0.0438(17) 0.057(2) 0.0272(13) -0.0070(13) 0.0110(12) -0.0101(15)
C16 0.129(5) 0.051(2) 0.053(2) 0.0222(19) -0.031(3) -0.034(3)
N8 0.0551(19) 0.0387(16) 0.0570(18) 0.0058(13) 0.0266(15) 0.0158(13)
O11 0.0580(17) 0.0479(15) 0.082(2) -0.0061(14) 0.0253(15) 0.0187(13)
O5 0.0577(17) 0.0702(19) 0.0535(15) -0.0105(14) 0.0180(13) -0.0192(14)
C18A 0.035(4) 0.047(7) 0.062(6) -0.013(4) 0.018(4) -0.015(4)
C19A 0.035(5) 0.028(4) 0.062(8) -0.008(5) -0.012(5) -0.009(3)
C17A 0.055(7) 0.050(8) 0.049(6) 0.015(5) 0.008(5) -0.025(6)
C20A 0.066(11) 0.051(8) 0.096(15) -0.013(8) -0.062(8) 0.011(7)
C17B 0.040(4) 0.041(4) 0.035(3) 0.002(3) 0.014(3) -0.012(3)
C18B 0.042(3) 0.049(5) 0.039(3) 0.001(2) 0.010(2) -0.014(3)
C20B 0.012(3) 0.042(4) 0.058(6) 0.006(4) -0.010(4) -0.009(3)
C19B 0.050(4) 0.046(4) 0.039(4) -0.011(3) -0.001(3) -0.008(3)

loop_
_atom_type_symbol
_atom_type_description
_atom_type_scat_dispersion_real
_atom_type_scat_dispersion_imag
_atom_type_scat_source
C C 0.0033 0.0016 'International Tables Vol C Tables 4.2.6.8 and 6.1.1.4'
H H 0.0000 0.0000 'International Tables Vol C Tables 4.2.6.8 and 6.1.1.4'
N N 0.0061 0.0033 'International Tables Vol C Tables 4.2.6.8 and 6.1.1.4'
O O 0.0106 0.0060 'International Tables Vol C Tables 4.2.6.8 and 6.1.1.4'
Zn Zn 0.2839 1.4301 'International Tables Vol C Tables 4.2.6.8 and 6.1.1.4'
Br Br -0.2901 2.4595 'International Tables Vol C Tables 4.2.6.8 and 6.1.1.4'

loop_
_geom_angle_atom_site_label_1
_geom_angle_atom_site_label_2
_geom_angle_atom_site_label_3
_geom_angle
O1 Zn1 N2 91.20(9)
O1 Zn1 N1 171.96(10)
N2 Zn1 N1 96.79(11)
O1 Zn1 O7 78.38(9)
N2 Zn1 O7 131.32(9)
N1 Zn1 O7 95.58(10)
O1 Zn1 O4 83.90(9)
N2 Zn1 O4 143.59(9)
N1 Zn1 O4 90.14(10)
O7 Zn1 O4 83.03(8)
O1 Zn1 O2 89.00(9)
N2 Zn1 O2 87.80(9)
N1 Zn1 O2 92.16(10)
O7 Zn1 O2 138.46(8)
O4 Zn1 O2 56.15(8)
O1 Zn2 O10 119.15(16)
O1 Zn2 O12A 83.2(4)
O10 Zn2 O12A 37.2(4)
O1 Zn2 N6 132.75(12)
O10 Zn2 N6 101.56(16)
O12A Zn2 N6 138.2(4)
O1 Zn2 N3 93.29(10)
O10 Zn2 N3 118.49(16)
O12A Zn2 N3 115.7(4)
N6 Zn2 N3 86.83(11)
C1 N1 C5 119.5(3)
C1 N1 Zn1 117.0(2)
C5 N1 Zn1 123.3(2)
C8 N2 C7 112.7(2)
C8 N2 Zn1 112.01(18)
C7 N2 Zn1 111.12(19)
C17A N3 C16 93.7(8)
C17A N3 C15 122.4(7)
C16 N3 C15 108.9(3)
C17A N3 C17B 26.6(5)
C16 N3 C17B 119.1(4)
C15 N3 C17B 103.2(4)
C17A N3 Zn2 107.5(5)
C16 N3 Zn2 115.6(3)
C15 N3 Zn2 108.52(19)
C17B N3 Zn2 100.4(3)
O3 N5 O2 120.7(3)
O3 N5 O4 121.3(3)
O2 N5 O4 118.1(3)
C19A N6 C20B 115.9(7)
C19A N6 C18B 80.2(7)
C20B N6 C18B 116.6(5)
C19A N6 C18A 116.5(8)
C20B N6 C18A 87.8(7)
C18B N6 C18A 38.7(4)
C19A N6 C19B 25.4(6)
C20B N6 C19B 105.9(6)
C18B N6 C19B 105.4(4)
C18A N6 C19B 141.6(5)
C19A N6 C20A 107.4(10)
C20B N6 C20A 10.6(13)
C18B N6 C20A 123.0(11)
C18A N6 C20A 97.6(11)
C19B N6 C20A 95.5(9)
C19A N6 Zn2 116.9(5)
C20B N6 Zn2 116.3(4)
C18B N6 Zn2 105.2(3)
C18A N6 Zn2 98.4(3)
C19B N6 Zn2 106.6(3)
C20A N6 Zn2 118.6(9)
O6 N7 O5 123.3(3)
O6 N7 O7 120.0(3)
O5 N7 O7 116.7(3)
C13 O1 Zn2 116.83(17)
C13 O1 Zn1 124.15(17)
Zn2 O1 Zn1 117.30(10)
N5 O2 Zn1 92.64(18)
N5 O4 Zn1 92.45(17)
N7 O7 Zn1 109.97(19)
N8 O10 Zn2 115.8(3)
N8 O12A Zn2 116.4(11)
N1 C1 C2 122.7(4)
C3 C2 C1 118.4(4)
C2 C3 C4 120.0(4)
C3 C4 C5 119.5(4)
N1 C5 C4 119.8(4)
N1 C5 C6 120.5(3)
C4 C5 C6 119.7(4)
C5 C6 C7 117.3(3)
N2 C7 C6 110.7(3)
N2 C8 C9 111.8(2)
C10 C9 C13 118.8(3)
C10 C9 C8 120.9(3)
C13 C9 C8 120.2(2)
C11 C10 C9 120.1(3)
C10 C11 C12 121.8(3)
C10 C11 Br1 118.6(2)
C12 C11 Br1 119.5(3)
C11 C12 C14 118.6(3)
O1 C13 C14 119.5(3)
O1 C13 C9 120.3(2)
C14 C13 C9 120.2(3)
C13 C14 C12 120.3(3)
C13 C14 C15 117.9(3)
C12 C14 C15 121.8(3)
N3 C15 C14 112.4(3)
O12A N8 O10 68.8(9)
O12A N8 O11 135.4(8)
O10 N8 O11 127.1(4)
O12A N8 O12 68.9(8)
O10 N8 O12 118.0(3)
O11 N8 O12 114.9(4)
O12A N8 O10A 108.9(15)
O10 N8 O10A 46.3(13)
O11 N8 O10A 108.5(10)
O12 N8 O10A 114.6(11)
C17A C18A N6 107.0(9)
N3 C17A C18A 104.6(9)
C18B C17B N3 107.8(5)
N6 C18B C17B 106.8(5)

loop_
_geom_bond_atom_site_label_1
_geom_bond_atom_site_label_2
_geom_bond_distance
Zn1 O1 2.036(2)
Zn1 N2 2.059(2)
Zn1 N1 2.090(3)
Zn1 O7 2.160(2)
Zn1 O4 2.296(3)
Zn1 O2 2.298(2)
Zn2 O1 1.939(2)
Zn2 O10 1.987(3)
Zn2 O12A 2.043(14)
Zn2 N6 2.070(3)
Zn2 N3 2.132(3)
Br1 C11 1.916(3)
N1 C1 1.338(5)
N1 C5 1.362(5)
N2 C8 1.484(4)
N2 C7 1.492(4)
N3 C17A 1.417(12)
N3 C16 1.479(6)
N3 C15 1.501(4)
N3 C17B 1.565(8)
N5 O3 1.230(4)
N5 O2 1.256(3)
N5 O4 1.265(4)
N6 C19A 1.355(10)
N6 C20B 1.404(13)
N6 C18B 1.505(6)
N6 C18A 1.595(10)
N6 C19B 1.631(9)
N6 C20A 1.64(2)
N7 O6 1.217(4)
N7 O5 1.243(4)
N7 O7 1.301(3)
O1 C13 1.360(3)
O12 N8 1.335(6)
O10 N8 1.176(5)
O10A N8 1.394(17)
O12A N8 1.095(10)
C1 C2 1.383(5)
C2 C3 1.368(7)
C3 C4 1.381(7)
C4 C5 1.399(5)
C5 C6 1.497(5)
C6 C7 1.520(5)
C8 C9 1.518(4)
C9 C10 1.397(4)
C9 C13 1.409(4)
C10 C11 1.375(5)
C11 C12 1.390(5)
C12 C14 1.398(4)
C13 C14 1.394(4)
C14 C15 1.514(4)
N8 O11 1.236(4)
C18A C17A 1.591(19)
C17B C18B 1.509(10)
